data_2005709
loop_
_publ_author_name
'Bell, W.'
'Ferguson, G.'
'Glidewell, C.'

_publ_section_title
;
 A Paucity of Hydrogen Bonds in
 Ferrocene-1,1'-diylbis[bis(4-methoxyphenyl)methanol]-- Methanol (3/2)
;
_journal_issue 12
_journal_name_full 'Acta Crystallographica Section C'
_journal_page_first 3009
_journal_page_last 3013
_journal_paper_doi 10.1107/S010827019601075X
_journal_volume 52
_journal_year 1996
_chemical_formula_iupac 'Fe (C20 H19 O3)2 , 2/3[C H4 O]'
_chemical_formula_moiety 'C40 H38 Fe O6 , 2/3(C H4 O)'
_chemical_formula_sum 'C40.66667 H40.66667 Fe O6.66667'
_chemical_formula_weight 691.92
_chemical_name_systematic
;
Ferrocene-1,1'-diylbis[bis(4-methoxyphenyl)methanol]-methanol (3/2)
;
_space_group_IT_number 2
_symmetry_cell_setting triclinic
_symmetry_space_group_name_Hall '-P 1'
_symmetry_space_group_name_H-M 'P -1'
_cell_angle_alpha 74.93(2)
_cell_angle_beta 78.32(2)
_cell_angle_gamma 87.122(13)
_cell_formula_units_Z 3
_cell_length_a 11.505(2)
_cell_length_b 11.785(2)
_cell_length_c 19.950(3)
_cell_measurement_reflns_used 25
_cell_measurement_temperature 294(1)
_cell_measurement_theta_max 13.18
_cell_measurement_theta_min 8.22
_cell_volume 2557.8(8)
_computing_cell_refinement 'SET4 and CELDIM (Enraf-Nonius, 1992)'
_computing_data_collection 'CAD-4-PC (Enraf-Nonius, 1992)'
_computing_data_reduction 'DATRD2 in NRCVAX94 (Gabe, Le Page, Charland, Lee & White, 1989)'
_computing_molecular_graphics 'NRCVAX94, PLATON (Spek, 1995a) and PLUTON (Spek 1995b)'
_computing_publication_material 'NRCVAX94, SHELXL93  and WordPerfect macro PREPCIF'
_computing_structure_refinement 'NRCVAX94 and SHELXL93 (Sheldrick, 1993)'
_computing_structure_solution 'SHELXS86 (Sheldrick, 1985)'
_diffrn_ambient_temperature 294.0(10)
_diffrn_measurement_device 'Enraf-Nonius CAD-4'
_diffrn_measurement_method \q/2\q
_diffrn_radiation_monochromator graphite
_diffrn_radiation_source 'X-ray tube'
_diffrn_radiation_type 'Molybdenum K\a'
_diffrn_radiation_wavelength 0.7107
_diffrn_reflns_av_R_equivalents 0.000
_diffrn_reflns_av_sigmaI/netI 0.2622
_diffrn_reflns_limit_h_max 13
_diffrn_reflns_limit_h_min -13
_diffrn_reflns_limit_k_max 13
_diffrn_reflns_limit_k_min 0
_diffrn_reflns_limit_l_max 23
_diffrn_reflns_limit_l_min -22
_diffrn_reflns_number 8911
_diffrn_reflns_theta_max 25
_diffrn_reflns_theta_min 2
_diffrn_standards_decay_% 1.2
_diffrn_standards_interval_time 120
_diffrn_standards_number 3
_exptl_absorpt_coefficient_mu 0.493
_exptl_absorpt_correction_T_max 0.9078
_exptl_absorpt_correction_T_min 0.8680
_exptl_absorpt_correction_type 'numerical Gaussian integration'
_exptl_crystal_colour red
_exptl_crystal_density_diffrn 1.348
_exptl_crystal_density_meas ?
_exptl_crystal_description rod
_exptl_crystal_F_000 1092
_exptl_crystal_size_max 0.40
_exptl_crystal_size_mid 0.26
_exptl_crystal_size_min 0.25
_refine_diff_density_max 0.306
_refine_diff_density_min -0.344
_refine_ls_extinction_method none
_refine_ls_goodness_of_fit_all 0.860
_refine_ls_goodness_of_fit_obs 1.277
_refine_ls_hydrogen_treatment 'H atoms riding (C-H 0.93 to 0.96, O-H 0.82 to 0.90\%A)'
_refine_ls_matrix_type full
_refine_ls_number_parameters 658
_refine_ls_number_reflns 8911
_refine_ls_number_restraints 0
_refine_ls_restrained_S_all 0.860
_refine_ls_restrained_S_obs 1.277
_refine_ls_R_factor_all 0.2113
_refine_ls_R_factor_obs 0.0686
_refine_ls_shift/esd_max 0.000
_refine_ls_shift/esd_mean 0.000
_refine_ls_structure_factor_coef Fsqd
_refine_ls_weighting_details 'w = 1/[\s^2^(Fo^2^)+(0.0306P)^2^] where P=(Fo^2^+2Fc^2^)/3'
_refine_ls_weighting_scheme calc
_refine_ls_wR_factor_all 0.1270
_refine_ls_wR_factor_obs 0.1035
_reflns_number_observed 3120
_reflns_number_total 8911
_reflns_observed_criterion >2\s(I)
_cod_data_source_file ab1403.cif
_cod_data_source_block 9640
_cod_depositor_comments
;
 Marking atoms 'Cg1', 'Cg2' and 'Cg3' as dummy atoms.

 Antanas Vaitkus,
 2017-02-19

The following automatic conversions were performed:

'_exptl_crystal_density_meas' value 'not measured' was changed to '?'
- the value is perceived as not measured.

Automatic conversion script
Id: cif_fix_values 3008 2015-01-20 13:52:24Z robertas 

The following automatic conversions were performed:

'_refine_ls_weighting_scheme' value 'calc w =
1/[\s^2^(Fo^2^)+(0.0306P)^2^] where P=(Fo^2^+2Fc^2^)/3' was changed
to 'calc'. New tag '_refine_ls_weighting_details' was created. The
value of the new tag was set to 'w = 1/[\s^2^(Fo^2^)+(0.0306P)^2^]
where P=(Fo^2^+2Fc^2^)/3'.

Automatic conversion script
Id: cif_fix_values 3143 2015-03-26 13:38:13Z robertas 

2017-05-04
Z value and formula fixed to values more according to usual
chemical conventions.                 miguel
;
_cod_original_formula_sum 'C122 H122 Fe3 O20'
_cod_original_formula_weight 2075.75
_cod_original_formula_moiety '3(C40 H38 Fe O6) , 2(C H4 O)'
_cod_original_formula_units_Z 1
_cod_original_cell_volume 2557.9(6)
_cod_database_code 2005709

loop_
_symmetry_equiv_pos_as_xyz
'x, y, z'
'-x, -y, -z'

loop_
_atom_site_aniso_label
_atom_site_aniso_U_11
_atom_site_aniso_U_22
_atom_site_aniso_U_33
_atom_site_aniso_U_12
_atom_site_aniso_U_13
_atom_site_aniso_U_23
Fe1 0.0368(6) 0.0456(6) 0.0391(6) 0.0056(5) -0.0090(5) -0.0116(5)
O1 0.049(3) 0.026(2) 0.039(2) -0.005(2) -0.007(2) -0.001(2)
C1 0.032(4) 0.037(4) 0.040(4) 0.002(3) -0.011(3) -0.014(3)
C11 0.040(4) 0.028(4) 0.035(4) -0.005(3) -0.007(3) -0.009(3)
C12 0.063(5) 0.027(4) 0.044(4) 0.009(3) -0.013(4) -0.012(3)
C13 0.061(5) 0.036(4) 0.044(4) 0.006(4) -0.015(4) -0.017(3)
C14 0.035(4) 0.047(4) 0.046(4) 0.002(3) -0.004(3) -0.004(3)
C15 0.036(4) 0.048(4) 0.038(4) -0.005(3) 0.000(3) -0.012(3)
O2 0.040(3) 0.050(3) 0.045(3) 0.010(2) -0.008(2) -0.013(2)
C2 0.042(4) 0.038(4) 0.040(4) 0.013(3) -0.006(3) -0.010(3)
C21 0.038(4) 0.039(4) 0.038(4) 0.004(3) -0.007(3) -0.017(3)
C22 0.043(4) 0.045(4) 0.039(4) -0.002(3) -0.011(3) -0.010(3)
C23 0.049(4) 0.042(4) 0.043(4) 0.004(3) -0.002(4) -0.007(4)
C24 0.025(4) 0.071(5) 0.071(5) 0.007(4) -0.014(4) -0.039(4)
C25 0.042(4) 0.068(5) 0.050(5) 0.015(4) -0.007(4) -0.019(4)
C31 0.038(4) 0.034(4) 0.040(4) 0.002(3) -0.004(3) -0.007(3)
C32 0.053(5) 0.069(5) 0.033(4) 0.020(4) -0.007(4) -0.016(4)
C33 0.042(4) 0.068(5) 0.040(4) 0.018(4) -0.015(4) -0.007(4)
C34 0.035(4) 0.051(4) 0.051(5) 0.013(3) -0.004(4) -0.010(4)
C35 0.055(5) 0.072(5) 0.037(4) 0.006(4) 0.005(4) -0.004(4)
C36 0.037(4) 0.073(5) 0.050(5) 0.006(4) -0.011(4) -0.008(4)
O34 0.044(3) 0.119(4) 0.052(3) 0.033(3) -0.003(3) -0.023(3)
C37 0.043(5) 0.087(6) 0.083(6) 0.021(4) -0.011(4) -0.029(4)
C41 0.040(4) 0.034(4) 0.036(4) 0.009(3) -0.017(3) -0.008(3)
C42 0.051(4) 0.036(4) 0.046(4) -0.002(3) -0.013(4) -0.007(4)
C43 0.057(5) 0.063(5) 0.036(4) 0.000(4) -0.008(4) -0.007(4)
C44 0.061(5) 0.049(5) 0.046(5) -0.009(4) -0.022(4) 0.010(4)
C45 0.061(5) 0.039(4) 0.058(5) -0.002(4) -0.025(4) 0.000(4)
C46 0.059(5) 0.044(4) 0.049(5) 0.003(4) -0.014(4) -0.020(4)
O44 0.097(4) 0.065(3) 0.054(3) -0.030(3) -0.020(3) 0.008(3)
C47 0.155(8) 0.114(7) 0.040(5) -0.063(6) -0.008(5) 0.002(5)
C51 0.037(4) 0.044(4) 0.028(4) 0.006(3) -0.015(3) -0.013(3)
C52 0.036(4) 0.052(4) 0.044(4) -0.001(3) -0.002(3) -0.004(3)
C53 0.039(4) 0.057(4) 0.052(5) 0.004(3) -0.014(4) -0.024(4)
C54 0.041(4) 0.047(4) 0.043(4) 0.017(3) -0.009(4) -0.015(3)
C55 0.037(4) 0.072(5) 0.058(5) 0.003(4) -0.008(4) -0.031(4)
C56 0.037(4) 0.078(5) 0.056(5) 0.004(4) -0.013(4) -0.033(4)
O54 0.057(3) 0.088(4) 0.056(3) 0.022(3) -0.012(3) -0.034(3)
C57 0.074(6) 0.083(6) 0.061(5) 0.035(5) -0.006(4) -0.020(4)
C61 0.037(4) 0.044(4) 0.046(4) 0.003(3) -0.004(3) -0.016(3)
C62 0.047(5) 0.040(4) 0.051(4) 0.003(3) -0.010(4) -0.005(3)
C63 0.043(4) 0.058(5) 0.048(4) -0.002(4) -0.010(4) -0.013(4)
C64 0.055(5) 0.043(4) 0.027(4) -0.009(4) 0.000(3) -0.003(3)
C65 0.060(5) 0.046(5) 0.057(5) 0.013(4) -0.013(4) -0.004(4)
C66 0.052(5) 0.047(4) 0.058(5) 0.014(4) -0.007(4) -0.001(4)
O64 0.079(4) 0.049(3) 0.064(3) -0.015(3) 0.001(3) -0.004(3)
C67 0.093(7) 0.073(6) 0.087(6) -0.044(5) -0.010(5) -0.002(4)
Fe2 0.0538(10) 0.0393(9) 0.0589(10) 0.0016(7) -0.0097(8) -0.0043(7)
O3 0.055(3) 0.065(3) 0.065(3) 0.000(2) 0.023(2) -0.002(3)
C7 0.039(4) 0.064(5) 0.039(4) 0.004(4) 0.004(3) -0.011(4)
C71 0.052(5) 0.033(4) 0.048(4) 0.002(3) -0.009(4) -0.002(3)
C72 0.060(5) 0.034(4) 0.045(4) 0.006(4) 0.006(4) 0.001(3)
C73 0.051(5) 0.060(5) 0.088(6) 0.017(4) -0.007(5) -0.010(5)
C74 0.052(5) 0.044(5) 0.116(7) -0.005(4) -0.029(5) -0.011(5)
C75 0.072(6) 0.046(5) 0.067(5) -0.001(4) -0.031(5) -0.011(4)
C81 0.040(4) 0.057(5) 0.043(4) -0.001(4) -0.010(3) -0.006(4)
C82 0.037(4) 0.059(5) 0.056(5) 0.001(4) -0.009(3) -0.013(4)
C83 0.053(5) 0.050(5) 0.051(4) 0.014(4) -0.010(4) -0.024(4)
C84 0.061(5) 0.043(5) 0.055(5) 0.003(4) -0.025(4) -0.012(4)
C85 0.052(5) 0.051(5) 0.055(5) 0.010(4) -0.001(4) -0.016(4)
C86 0.053(5) 0.053(5) 0.045(4) 0.012(4) -0.009(4) -0.010(4)
O84 0.082(4) 0.063(4) 0.099(4) -0.001(3) -0.003(3) -0.038(3)
C87 0.096(7) 0.075(6) 0.135(8) 0.020(5) -0.005(6) -0.049(5)
C91 0.048(5) 0.036(4) 0.060(5) 0.006(4) -0.008(4) -0.013(4)
C92 0.066(6) 0.061(6) 0.104(7) 0.012(5) -0.023(5) -0.030(5)
C93 0.064(6) 0.072(7) 0.145(9) 0.005(5) -0.023(6) -0.040(7)
C94 0.071(7) 0.095(8) 0.145(10) 0.020(6) -0.049(7) -0.072(7)
C95 0.085(6) 0.079(6) 0.088(6) 0.030(5) -0.046(5) -0.033(5)
C96 0.068(5) 0.055(5) 0.065(5) 0.003(4) -0.010(4) -0.021(4)
O94 0.146(6) 0.135(6) 0.186(7) 0.035(5) -0.114(5) -0.093(5)
C97 0.144(10) 0.189(12) 0.281(14) 0.030(9) -0.131(10) -0.147(11)
O8 0.063(3) 0.089(4) 0.058(3) 0.008(3) -0.024(3) -0.026(3)
C8 0.067(6) 0.131(7) 0.090(6) -0.029(5) -0.012(5) -0.026(5)

loop_
_atom_site_label
_atom_site_occupancy
_atom_site_fract_x
_atom_site_fract_y
_atom_site_fract_z
_atom_site_U_iso_or_equiv
_atom_site_thermal_displace_type
_atom_site_calc_flag
_atom_site_refinement_flags
_atom_site_type_symbol
Fe1 1 0.21552(7) 0.97478(7) 0.22954(4) 0.0403(3) Uani d . Fe
O1 1 -0.0516(3) 0.9836(3) 0.1558(2) 0.0395(10) Uani d . O
C1 1 -0.0345(5) 1.0834(5) 0.1822(3) 0.0354(15) Uani d . C
C11 1 0.0467(5) 1.0424(5) 0.2349(3) 0.0342(15) Uani d . C
C12 1 0.1196(5) 1.1122(5) 0.2571(3) 0.044(2) Uani d . C
C13 1 0.1647(5) 1.0414(5) 0.3155(3) 0.045(2) Uani d . C
C14 1 0.1200(5) 0.9284(5) 0.3292(3) 0.045(2) Uani d . C
C15 1 0.0453(5) 0.9272(5) 0.2815(3) 0.041(2) Uani d . C
Cg1 . 0.0993(5) 1.0103(5) 0.2836(3) . . dum . .
O2 1 0.1336(3) 0.8748(3) 0.0849(2) 0.0455(11) Uani d . O
C2 1 0.2151(5) 0.8019(5) 0.1241(3) 0.041(2) Uani d . C
C21 1 0.2761(5) 0.8763(5) 0.1586(3) 0.0367(15) Uani d . C
C22 1 0.3053(5) 0.9975(5) 0.1265(3) 0.042(2) Uani d . C
C23 1 0.3745(5) 1.0350(5) 0.1666(3) 0.047(2) Uani d . C
C24 1 0.3925(5) 0.9397(6) 0.2224(3) 0.051(2) Uani d . C
C25 1 0.3305(5) 0.8418(6) 0.2181(3) 0.053(2) Uani d . C
Cg2 . 0.3358(5) 0.9381(5) 0.1784(3) . . dum . .
C31 1 -0.1571(5) 1.1180(5) 0.2197(3) 0.039(2) Uani d . C
C32 1 -0.2388(5) 1.1712(5) 0.1790(3) 0.052(2) Uani d . C
C33 1 -0.3509(5) 1.2026(5) 0.2098(3) 0.051(2) Uani d . C
C34 1 -0.3811(5) 1.1823(5) 0.2815(3) 0.048(2) Uani d . C
C35 1 -0.3021(6) 1.1272(5) 0.3235(3) 0.059(2) Uani d . C
C36 1 -0.1908(5) 1.0959(5) 0.2922(3) 0.055(2) Uani d . C
O34 1 -0.4874(4) 1.2145(4) 0.3175(2) 0.0735(14) Uani d . O
C37 1 -0.5772(5) 1.2581(5) 0.2788(3) 0.071(2) Uani d . C
C41 1 0.0176(5) 1.1852(5) 0.1201(3) 0.036(2) Uani d . C
C42 1 0.0591(5) 1.1692(5) 0.0536(3) 0.045(2) Uani d . C
C43 1 0.1091(5) 1.2617(6) -0.0029(3) 0.053(2) Uani d . C
C44 1 0.1171(6) 1.3711(6) 0.0076(4) 0.054(2) Uani d . C
C45 1 0.0744(5) 1.3886(5) 0.0729(4) 0.053(2) Uani d . C
C46 1 0.0260(5) 1.2982(5) 0.1279(3) 0.049(2) Uani d . C
O44 1 0.1680(4) 1.4673(4) -0.0440(2) 0.0745(14) Uani d . O
C47 1 0.2127(7) 1.4518(6) -0.1120(3) 0.107(3) Uani d . C
C51 1 0.3055(5) 0.7589(5) 0.0680(3) 0.0350(15) Uani d . C
C52 1 0.2628(5) 0.7064(5) 0.0233(3) 0.046(2) Uani d . C
C53 1 0.3388(5) 0.6658(5) -0.0281(3) 0.047(2) Uani d . C
C54 1 0.4603(6) 0.6757(5) -0.0343(3) 0.044(2) Uani d . C
C55 1 0.5038(5) 0.7271(5) 0.0097(3) 0.053(2) Uani d . C
C56 1 0.4267(5) 0.7681(5) 0.0608(3) 0.053(2) Uani d . C
O54 1 0.5275(4) 0.6347(4) -0.0891(2) 0.0647(13) Uani d . O
C57 1 0.6521(6) 0.6266(5) -0.0914(3) 0.074(2) Uani d . C
C61 1 0.1499(5) 0.6945(5) 0.1772(3) 0.042(2) Uani d . C
C62 1 0.0279(5) 0.6884(5) 0.1958(3) 0.047(2) Uani d . C
C63 1 -0.0325(5) 0.5892(6) 0.2393(3) 0.050(2) Uani d . C
C64 1 0.0310(6) 0.4901(6) 0.2660(3) 0.044(2) Uani d . C
C65 1 0.1534(6) 0.4957(5) 0.2496(3) 0.056(2) Uani d . C
C66 1 0.2108(6) 0.5945(5) 0.2055(3) 0.056(2) Uani d . C
O64 1 -0.0161(4) 0.3858(4) 0.3081(2) 0.0678(14) Uani d . O
C67 1 -0.1412(6) 0.3770(6) 0.3276(4) 0.088(3) Uani d . C
Fe2 1 0 0.5000 0.5000 0.0525(4) Uani d S Fe
O3 1 -0.2648(3) 0.6155(3) 0.5623(2) 0.0697(14) Uani d . O
C7 1 -0.2127(5) 0.6926(6) 0.4945(3) 0.050(2) Uani d . C
C71 1 -0.0826(6) 0.6632(5) 0.4774(3) 0.046(2) Uani d . C
C72 1 -0.0132(6) 0.6377(5) 0.4157(3) 0.051(2) Uani d . C
C73 1 0.1049(6) 0.6218(5) 0.4207(4) 0.070(2) Uani d . C
C74 1 0.1140(6) 0.6339(5) 0.4870(5) 0.070(2) Uani d . C
C75 1 0.0005(6) 0.6590(5) 0.5233(4) 0.060(2) Uani d . C
Cg3 . 0.0247(6) 0.6431(5) 0.4648(4) . . dum . .
C81 1 -0.2307(6) 0.8198(6) 0.5019(3) 0.048(2) Uani d . C
C82 1 -0.3413(5) 0.8520(6) 0.5341(3) 0.051(2) Uani d . C
C83 1 -0.3639(6) 0.9652(6) 0.5414(3) 0.050(2) Uani d . C
C84 1 -0.2747(6) 1.0477(6) 0.5147(3) 0.051(2) Uani d . C
C85 1 -0.1643(6) 1.0186(6) 0.4826(3) 0.054(2) Uani d . C
C86 1 -0.1441(6) 0.9055(6) 0.4766(3) 0.051(2) Uani d . C
O84 1 -0.2886(4) 1.1632(4) 0.5180(2) 0.080(2) Uani d . O
C87 1 -0.3949(6) 1.1949(6) 0.5576(4) 0.101(3) Uani d . C
C91 1 -0.2755(6) 0.6780(6) 0.4376(4) 0.049(2) Uani d . C
C92 1 -0.3443(6) 0.5812(6) 0.4463(4) 0.075(2) Uani d . C
C93 1 -0.3974(7) 0.5628(7) 0.3928(6) 0.091(3) Uani d . C
C94 1 -0.3795(7) 0.6454(9) 0.3282(6) 0.092(3) Uani d . C
C95 1 -0.3141(7) 0.7446(7) 0.3184(4) 0.079(2) Uani d . C
C96 1 -0.2608(6) 0.7601(6) 0.3721(4) 0.062(2) Uani d . C
O94 1 -0.4214(6) 0.6397(6) 0.2682(4) 0.136(3) Uani d . O
C97 1 -0.4814(8) 0.5398(9) 0.2723(6) 0.177(5) Uani d . C
O8 1 -0.1964(4) 1.0022(4) 0.0582(2) 0.0672(13) Uani d . O
C8 1 -0.3186(6) 0.9735(6) 0.0819(4) 0.096(3) Uani d . C
H1 1 -0.0849 0.9243 0.1921 0.060 Uiso d . H
H12 1 0.1356 1.1916 0.2367 0.053 Uiso calc R H
H13 1 0.2149 1.0662 0.3401 0.054 Uiso calc R H
H14 1 0.1367 0.8641 0.3643 0.054 Uiso calc R H
H15 1 0.0026 0.8629 0.2805 0.049 Uiso calc R H
H2 1 0.0790 0.8954 0.1125 0.068 Uiso calc R H
H22 1 0.2822 1.0433 0.0859 0.050 Uiso calc R H
H23 1 0.4038 1.1107 0.1578 0.056 Uiso calc R H
H24 1 0.4373 0.9406 0.2562 0.061 Uiso calc R H
H25 1 0.3264 0.7674 0.2492 0.064 Uiso calc R H
H32 1 -0.2181 1.1861 0.1300 0.063 Uiso calc R H
H33 1 -0.4049 1.2374 0.1816 0.061 Uiso calc R H
H35 1 -0.3237 1.1113 0.3725 0.071 Uiso calc R H
H36 1 -0.1378 1.0593 0.3206 0.066 Uiso calc R H
H37A 1 -0.6461 1.2772 0.3100 0.106 Uiso calc R H
H37B 1 -0.5975 1.1994 0.2576 0.106 Uiso calc R H
H37C 1 -0.5490 1.3274 0.2424 0.106 Uiso calc R H
H42 1 0.0539 1.0952 0.0461 0.054 Uiso calc R H
H43 1 0.1369 1.2489 -0.0475 0.064 Uiso calc R H
H45 1 0.0784 1.4631 0.0800 0.064 Uiso calc R H
H46 1 -0.0024 1.3124 0.1720 0.059 Uiso calc R H
H47A 1 0.2456 1.5246 -0.1428 0.160 Uiso calc R H
H47B 1 0.1496 1.4274 -0.1301 0.160 Uiso calc R H
H47C 1 0.2734 1.3928 -0.1094 0.160 Uiso calc R H
H52 1 0.1813 0.6984 0.0281 0.055 Uiso calc R H
H53 1 0.3089 0.6321 -0.0585 0.056 Uiso calc R H
H55 1 0.5853 0.7344 0.0052 0.064 Uiso calc R H
H56 1 0.4569 0.8024 0.0907 0.064 Uiso calc R H
H57A 1 0.6899 0.5975 -0.1312 0.111 Uiso calc R H
H57B 1 0.6672 0.5738 -0.0485 0.111 Uiso calc R H
H57C 1 0.6833 0.7029 -0.0962 0.111 Uiso calc R H
H62 1 -0.0159 0.7539 0.1782 0.057 Uiso calc R H
H63 1 -0.1150 0.5888 0.2507 0.060 Uiso calc R H
H65 1 0.1974 0.4316 0.2689 0.067 Uiso calc R H
H66 1 0.2933 0.5946 0.1942 0.067 Uiso calc R H
H67A 1 -0.1630 0.2998 0.3570 0.131 Uiso calc R H
H67B 1 -0.1746 0.3908 0.2858 0.131 Uiso calc R H
H67C 1 -0.1709 0.4344 0.3532 0.131 Uiso calc R H
H3 1 -0.3422 0.6336 0.5736 0.105 Uiso d . H
H72 1 -0.0435 0.6324 0.3768 0.061 Uiso calc R H
H73 1 0.1666 0.6060 0.3863 0.083 Uiso calc R H
H74 1 0.1836 0.6266 0.5047 0.084 Uiso calc R H
H75 1 -0.0172 0.6708 0.5686 0.072 Uiso calc R H
H82 1 -0.4017 0.7962 0.5513 0.061 Uiso calc R H
H83 1 -0.4380 0.9850 0.5640 0.060 Uiso calc R H
H85 1 -0.1041 1.0746 0.4652 0.065 Uiso calc R H
H86 1 -0.0693 0.8860 0.4547 0.061 Uiso calc R H
H87A 1 -0.3929 1.2771 0.5554 0.152 Uiso calc R H
H87B 1 -0.4038 1.1500 0.6060 0.152 Uiso calc R H
H87C 1 -0.4607 1.1792 0.5384 0.152 Uiso calc R H
H92 1 -0.3561 0.5255 0.4897 0.090 Uiso calc R H
H93 1 -0.4436 0.4964 0.4005 0.109 Uiso calc R H
H95 1 -0.3054 0.8019 0.2757 0.095 Uiso calc R H
H96 1 -0.2144 0.8264 0.3641 0.075 Uiso calc R H
H97A 1 -0.5057 0.5460 0.2281 0.265 Uiso calc R H
H97B 1 -0.5501 0.5304 0.3097 0.265 Uiso calc R H
H97C 1 -0.4304 0.4729 0.2818 0.265 Uiso calc R H
H8 1 -0.1677 1.0069 0.0918 0.101 Uiso calc R H
H8A 1 -0.3291 0.9118 0.1249 0.144 Uiso calc R H
H8B 1 -0.3472 0.9475 0.0464 0.144 Uiso calc R H
H8C 1 -0.3622 1.0416 0.0904 0.144 Uiso calc R H

loop_
_atom_type_symbol
_atom_type_description
_atom_type_scat_dispersion_real
_atom_type_scat_dispersion_imag
_atom_type_scat_source
C C 0.0033 0.0016 'International Tables Vol C Tables 4.2.6.8 and 6.1.1.4'
H H 0.0000 0.0000 'International Tables Vol C Tables 4.2.6.8 and 6.1.1.4'
Fe Fe 0.3463 0.8444 'International Tables Vol C Tables 4.2.6.8 and 6.1.1.4'
O O 0.0106 0.0060 'International Tables Vol C Tables 4.2.6.8 and 6.1.1.4'

loop_
_geom_angle_atom_site_label_1
_geom_angle_atom_site_label_2
_geom_angle_atom_site_label_3
_geom_angle_site_symmetry_1
_geom_angle
_geom_angle_publ_flag
Cg1 Fe1 Cg2 . 177.9(2) y
O1 C1 C11 . 106.3(4) y
O1 C1 C41 . 109.2(4) y
C11 C1 C41 . 113.0(5) y
O1 C1 C31 . 107.8(4) y
C11 C1 C31 . 110.3(5) y
C31 C1 C41 . 110.0(5) y
C12 C11 C15 . 106.7(5) ?
C1 C11 C12 . 127.5(5) ?
C1 C11 C15 . 124.8(5) ?
C11 C12 C13 . 108.9(5) ?
C12 C13 C14 . 107.5(5) ?
C13 C14 C15 . 109.0(5) ?
C11 C15 C14 . 107.9(5) ?
O2 C2 C21 . 109.2(4) y
O2 C2 C51 . 104.7(4) y
C21 C2 C51 . 110.5(5) y
O2 C2 C61 . 110.3(5) y
C21 C2 C61 . 113.3(5) y
C51 C2 C61 . 108.5(4) y
C22 C21 C25 . 106.8(5) ?
C2 C21 C25 . 129.7(6) ?
C2 C21 C22 . 122.8(5) ?
C21 C22 C23 . 108.3(5) ?
C22 C23 C24 . 108.7(6) ?
C23 C24 C25 . 107.9(6) ?
C21 C25 C24 . 108.3(6) ?
C32 C31 C36 . 117.9(5) ?
C1 C31 C36 . 123.2(5) ?
C1 C31 C32 . 118.9(5) ?
C31 C32 C33 . 121.5(6) ?
C32 C33 C34 . 119.5(6) ?
O34 C34 C33 . 124.6(6) y
C33 C34 C35 . 120.2(6) ?
O34 C34 C35 . 115.2(6) y
C34 C35 C36 . 119.7(6) ?
C31 C36 C35 . 121.1(6) ?
C34 O34 C37 . 117.9(5) y
C42 C41 C46 . 116.7(5) ?
C1 C41 C42 . 121.4(5) ?
C1 C41 C46 . 121.9(5) ?
C41 C42 C43 . 121.5(6) ?
C42 C43 C44 . 119.7(6) ?
C43 C44 C45 . 119.4(6) ?
O44 C44 C45 . 116.2(7) ?
O44 C44 C43 . 124.4(7) y
C44 C45 C46 . 120.7(6) y
C41 C46 C45 . 122.0(6) ?
C44 O44 C47 . 117.4(6) y
C52 C51 C56 . 118.4(5) ?
C2 C51 C56 . 123.5(5) ?
C2 C51 C52 . 118.1(5) ?
C51 C52 C53 . 121.2(6) ?
C52 C53 C54 . 119.3(6) ?
C53 C54 C55 . 120.1(6) ?
O54 C54 C55 . 125.8(6) y
O54 C54 C53 . 114.0(6) y
C54 C55 C56 . 120.0(6) ?
C51 C56 C55 . 121.0(6) ?
C54 O54 C57 . 116.3(5) y
C62 C61 C66 . 116.1(6) ?
C2 C61 C62 . 122.2(5) ?
C2 C61 C66 . 121.6(5) ?
C61 C62 C63 . 123.0(6) ?
C62 C63 C64 . 119.5(6) ?
O64 C64 C65 . 115.6(6) y
O64 C64 C63 . 126.1(6) y
C63 C64 C65 . 118.3(6) ?
C64 C65 C66 . 120.9(6) ?
C61 C66 C65 . 122.2(6) ?
C64 O64 C67 . 117.5(5) y
Cg3 Fe2 Cg3 2_566 180 y
O3 C7 C71 . 108.3(5) y
O3 C7 C91 . 110.3(5) y
C71 C7 C91 . 110.9(5) y
O3 C7 C81 . 107.1(5) y
C71 C7 C81 . 111.4(5) y
C81 C7 C91 . 108.8(5) y
C72 C71 C75 . 104.5(6) ?
C7 C71 C72 . 130.4(6) ?
C7 C71 C75 . 125.0(6) ?
C71 C72 C73 . 111.5(6) ?
C72 C73 C74 . 106.9(7) ?
C73 C74 C75 . 109.3(7) ?
C71 C75 C74 . 107.7(6) ?
C86 C81 C82 . 117.3(6) ?
C7 C81 C86 . 124.0(6) ?
C7 C81 C82 . 118.7(6) ?
C81 C82 C83 . 121.6(6) ?
C82 C83 C84 . 118.8(6) ?
C83 C84 C85 . 121.0(6) ?
O84 C84 C85 . 115.6(7) y
O84 C84 C83 . 123.4(6) y
C84 C85 C86 . 119.0(7) ?
C81 C86 C85 . 122.4(6) ?
C84 O84 C87 . 118.1(6) y
C92 C91 C96 . 116.9(7) ?
C7 C91 C92 . 122.1(7) ?
C7 C91 C96 . 120.9(6) ?
C91 C92 C93 . 122.9(8) ?
C92 C93 C94 . 118.5(8) ?
C93 C94 C95 . 120.0(9) ?
O94 C94 C95 . 113.5(10) y
O94 C94 C93 . 126.6(10) y
C94 C95 C96 . 120.4(8) ?
C91 C96 C95 . 121.3(7) ?
C94 O94 C97 . 117.0(9) y

loop_
_geom_bond_atom_site_label_1
_geom_bond_atom_site_label_2
_geom_bond_site_symmetry_2
_geom_bond_distance
_geom_bond_publ_flag
Fe1 Cg1 . 1.650(5) y
Fe1 Cg2 . 1.655(5) y
Fe1 C11 . 2.055(5) ?
Fe1 C12 . 2.044(5) ?
Fe1 C13 . 2.037(5) ?
Fe1 C14 . 2.018(5) ?
Fe1 C15 . 2.052(5) ?
Fe1 C21 . 2.051(5) ?
Fe1 C22 . 2.061(5) ?
Fe1 C23 . 2.040(6) ?
Fe1 C24 . 2.041(5) ?
Fe1 C25 . 2.028(6) ?
O1 C1 . 1.444(6) y
C1 C11 . 1.517(7) y
C1 C31 . 1.547(7) y
C1 C41 . 1.527(7) y
C11 C12 . 1.409(7) ?
C11 C15 . 1.431(6) ?
C12 C13 . 1.421(7) ?
C13 C14 . 1.392(7) ?
C14 C15 . 1.409(7) ?
O2 C2 . 1.448(6) y
C2 C21 . 1.518(7) y
C2 C51 . 1.537(7) y
C2 C61 . 1.538(7) y
C21 C22 . 1.431(7) ?
C21 C25 . 1.411(7) ?
C22 C23 . 1.396(7) ?
C23 C24 . 1.400(7) ?
C24 C25 . 1.416(7) ?
C31 C32 . 1.386(7) ?
C31 C36 . 1.377(7) ?
C32 C33 . 1.388(7) ?
C33 C34 . 1.362(7) ?
C34 O34 . 1.376(6) y
C34 C35 . 1.384(7) ?
C35 C36 . 1.383(7) ?
O34 C37 . 1.412(6) y
C41 C42 . 1.373(7) ?
C41 C46 . 1.390(7) ?
C42 C43 . 1.397(7) ?
C43 C44 . 1.369(7) ?
C44 C45 . 1.361(8) ?
C44 O44 . 1.380(7) y
C45 C46 . 1.362(7) ?
O44 C47 . 1.406(7) y
C51 C56 . 1.379(7) ?
C51 C52 . 1.384(7) ?
C52 C53 . 1.378(7) ?
C53 C54 . 1.387(7) ?
C54 C55 . 1.368(7) ?
C54 O54 . 1.387(6) y
C55 C56 . 1.380(7) ?
O54 C57 . 1.424(6) y
C61 C62 . 1.377(7) ?
C61 C66 . 1.390(7) ?
C62 C63 . 1.383(7) ?
C63 C64 . 1.388(7) ?
C64 O64 . 1.363(6) y
C64 C65 . 1.381(7) ?
C65 C66 . 1.369(7) ?
O64 C67 . 1.415(7) y
Fe2 Cg3 . 1.664(6) y
Fe2 C71 2_566 2.084(6) ?
Fe2 C71 . 2.084(6) ?
Fe2 C72 2_566 2.036(5) ?
Fe2 C72 . 2.036(5) ?
Fe2 C73 2_566 2.059(7) ?
Fe2 C73 . 2.059(7) ?
Fe2 C74 2_566 2.033(6) ?
Fe2 C74 . 2.033(6) ?
Fe2 C75 2_566 2.046(6) ?
Fe2 C75 . 2.046(6) ?
O3 C7 . 1.451(6) y
C7 C71 . 1.510(7) y
C7 C81 . 1.543(8) y
C7 C91 . 1.512(8) y
C71 C72 . 1.419(7) ?
C71 C75 . 1.442(7) ?
C72 C73 . 1.383(8) ?
C73 C74 . 1.391(8) ?
C74 C75 . 1.417(8) ?
C81 C82 . 1.387(7) ?
C81 C86 . 1.378(7) ?
C82 C83 . 1.386(7) ?
C83 C84 . 1.376(7) ?
C84 C85 . 1.371(7) ?
C84 O84 . 1.379(7) y
C85 C86 . 1.374(7) ?
O84 C87 . 1.406(6) y
C91 C92 . 1.375(8) ?
C91 C96 . 1.393(8) ?
C92 C93 . 1.399(9) ?
C93 C94 . 1.382(10) ?
C94 C95 . 1.372(10) ?
C94 O94 . 1.395(9) y
C95 C96 . 1.390(8) ?
O94 C97 . 1.371(9) y
O8 C8 . 1.418(6) y

loop_
_geom_torsion_atom_site_label_1
_geom_torsion_atom_site_label_2
_geom_torsion_atom_site_label_3
_geom_torsion_atom_site_label_4
_geom_torsion_site_symmetry_3
_geom_torsion_site_symmetry_4
_geom_torsion
_geom_torsion_publ_flag
C11 Cg1 Cg2 C22 . . 18.9 ?
C12 Cg1 Cg2 C23 . . 18.7 ?
C13 Cg1 Cg2 C24 . . 17.6 ?
C14 Cg1 Cg2 C25 . . 19.0 ?
C15 Cg1 Cg2 C21 . . 18.5 ?
C11 Cg1 Cg2 C21 . . -54.1 ?
C12 Cg1 Cg2 C22 . . -52.7 ?
C13 Cg1 Cg2 C23 . . -54.0 ?
C14 Cg1 Cg2 C24 . . -53.4 ?
C15 Cg1 Cg2 C25 . . -53.1 ?
C71 Cg3 Cg3 C74 2_566 2_566 34.8 ?
C72 Cg3 Cg3 C75 2_566 2_566 35.0 ?
C73 Cg3 Cg3 C71 2_566 2_566 36.3 ?
C74 Cg3 Cg3 C72 2_566 2_566 37.6 ?
C75 Cg3 Cg3 C73 2_566 2_566 36.3 ?
O1 C1 C11 C12 . . 157.3(5) y
C41 C1 C11 C12 . . 37.6(8) ?
C31 C1 C11 C12 . . -86.1(7) ?
O1 C1 C11 C15 . . -35.6(7) y
C41 C1 C11 C15 . . -155.4(5) ?
C31 C1 C11 C15 . . 81.0(6) ?
C15 C11 C12 C13 . . 1.1(6) ?
C1 C11 C12 C13 . . 170.0(5) ?
C11 C12 C13 C14 . . 0.1(6) ?
C12 C13 C14 C15 . . -1.3(6) ?
C13 C14 C15 C11 . . 2.0(6) ?
C12 C11 C15 C14 . . -1.9(6) ?
C1 C11 C15 C14 . . -171.2(5) ?
O2 C2 C21 C25 . . 157.1(5) y
C51 C2 C21 C25 . . -88.3(7) ?
C61 C2 C21 C25 . . 33.7(8) ?
O2 C2 C21 C22 . . -34.0(7) y
C51 C2 C21 C22 . . 80.6(6) ?
C61 C2 C21 C22 . . -157.5(5) ?
C25 C21 C22 C23 . . -0.8(6) ?
C2 C21 C22 C23 . . -171.9(5) ?
C21 C22 C23 C24 . . 1.6(7) ?
C22 C23 C24 C25 . . -1.7(7) ?
C22 C21 C25 C24 . . -0.3(6) ?
C2 C21 C25 C24 . . 170.0(5) ?
C23 C24 C25 C21 . . 1.2(6) ?
O1 C1 C31 C36 . . 106.2(6) ?
C11 C1 C31 C36 . . -9.5(8) ?
C41 C1 C31 C36 . . -134.8(6) ?
O1 C1 C31 C32 . . -72.0(6) ?
C11 C1 C31 C32 . . 172.3(5) y
C41 C1 C31 C32 . . 46.9(7) ?
C36 C31 C32 C33 . . 0.7(9) ?
C1 C31 C32 C33 . . 179.0(5) ?
C31 C32 C33 C34 . . 0.8(9) ?
C32 C33 C34 O34 . . 176.9(6) ?
C32 C33 C34 C35 . . -2.1(10) ?
C33 C34 C35 C36 . . 1.9(10) ?
O34 C34 C35 C36 . . -177.2(6) ?
C32 C31 C36 C35 . . -0.9(9) ?
C1 C31 C36 C35 . . -179.2(6) ?
C34 C35 C36 C31 . . -0.4(10) ?
C33 C34 O34 C37 . . 8.5(9) y
C35 C34 O34 C37 . . -172.5(6) ?
O1 C1 C41 C42 . . -10.8(7) y
C11 C1 C41 C42 . . 107.3(6) y
C31 C1 C41 C42 . . -128.8(5) ?
O1 C1 C41 C46 . . 169.6(5) ?
C11 C1 C41 C46 . . -72.3(7) ?
C31 C1 C41 C46 . . 51.5(7) ?
C46 C41 C42 C43 . . 1.1(8) ?
C1 C41 C42 C43 . . -178.6(5) ?
C41 C42 C43 C44 . . -0.1(9) ?
C42 C43 C44 C45 . . -1.0(9) ?
C42 C43 C44 O44 . . 177.9(5) ?
C43 C44 C45 C46 . . 1.1(10) ?
O44 C44 C45 C46 . . -177.9(5) ?
C44 C45 C46 C41 . . -0.1(10) ?
C42 C41 C46 C45 . . -1.0(9) ?
C1 C41 C46 C45 . . 178.7(5) ?
C45 C44 O44 C47 . . -179.9(6) ?
C43 C44 O44 C47 . . 1.1(9) y
O2 C2 C51 C56 . . 129.0(6) ?
C21 C2 C51 C56 . . 11.6(8) ?
C61 C2 C51 C56 . . -113.2(6) ?
O2 C2 C51 C52 . . -52.1(6) ?
C21 C2 C51 C52 . . -169.5(5) y
C61 C2 C51 C52 . . 65.7(6) ?
C56 C51 C52 C53 . . -1.1(8) ?
C2 C51 C52 C53 . . -180.0(5) ?
C51 C52 C53 C54 . . 1.3(9) ?
C52 C53 C54 C55 . . -1.1(9) ?
C52 C53 C54 O54 . . -178.3(5) ?
C53 C54 C55 C56 . . 0.7(9) ?
O54 C54 C55 C56 . . 177.6(5) ?
C52 C51 C56 C55 . . 0.7(9) ?
C2 C51 C56 C55 . . 179.5(5) ?
C54 C55 C56 C51 . . -0.5(9) ?
C55 C54 O54 C57 . . 11.9(8) ?
C53 C54 O54 C57 . . -171.0(5) y
O2 C2 C61 C62 . . -15.3(7) y
C21 C2 C61 C62 . . 107.4(6) y
C51 C2 C61 C62 . . -129.5(6) ?
O2 C2 C61 C66 . . 160.2(5) ?
C21 C2 C61 C66 . . -77.0(7) ?
C51 C2 C61 C66 . . 46.1(7) ?
C66 C61 C62 C63 . . -0.7(9) ?
C2 C61 C62 C63 . . 175.1(5) ?
C61 C62 C63 C64 . . -0.2(9) ?
C62 C63 C64 O64 . . -178.5(5) ?
C62 C63 C64 C65 . . 2.1(9) ?
O64 C64 C65 C66 . . 177.5(5) ?
C63 C64 C65 C66 . . -3.1(9) ?
C64 C65 C66 C61 . . 2.3(10) ?
C62 C61 C66 C65 . . -0.4(9) ?
C2 C61 C66 C65 . . -176.2(6) ?
C65 C64 O64 C67 . . 178.5(6) ?
C63 C64 O64 C67 . . -0.9(9) y
O3 C7 C71 C72 . . 128.5(6) y
C91 C7 C71 C72 . . 7.3(9) ?
C81 C7 C71 C72 . . -114.0(7) ?
O3 C7 C71 C75 . . -53.7(8) y
C91 C7 C71 C75 . . -174.8(5) ?
C81 C7 C71 C75 . . 63.8(8) ?
C75 C71 C72 C73 . . -1.5(7) ?
C7 C71 C72 C73 . . 176.6(6) ?
C71 C72 C73 C74 . . 1.4(7) ?
C72 C73 C74 C75 . . -0.7(8) ?
C73 C74 C75 C71 . . -0.2(8) ?
C72 C71 C75 C74 . . 1.0(7) ?
C7 C71 C75 C74 . . -177.3(6) ?
O3 C7 C81 C86 . . 135.9(6) ?
C71 C7 C81 C86 . . 17.6(8) ?
C91 C7 C81 C86 . . -105.0(7) ?
O3 C7 C81 C82 . . -45.9(7) ?
C71 C7 C81 C82 . . -164.2(5) y
C91 C7 C81 C82 . . 73.2(7) ?
C86 C81 C82 C83 . . -0.6(9) ?
C7 C81 C82 C83 . . -178.9(5) ?
C81 C82 C83 C84 . . 1.2(9) ?
C82 C83 C84 C85 . . -1.4(9) ?
C82 C83 C84 O84 . . 178.8(5) ?
C83 C84 C85 C86 . . 0.9(9) ?
O84 C84 C85 C86 . . -179.3(5) ?
C84 C85 C86 C81 . . -0.2(9) ?
C82 C81 C86 C85 . . 0.1(9) ?
C7 C81 C86 C85 . . 178.3(5) ?
C85 C84 O84 C87 . . -172.6(6) ?
C83 C84 O84 C87 . . 7.3(9) y
O3 C7 C91 C92 . . -18.3(8) y
C71 C7 C91 C92 . . 101.7(7) y
C81 C7 C91 C92 . . -135.4(6) ?
O3 C7 C91 C96 . . 165.2(5) ?
C71 C7 C91 C96 . . -74.8(7) ?
C81 C7 C91 C96 . . 48.0(8) ?
C96 C91 C92 C93 . . 0.6(10) ?
C7 C91 C92 C93 . . -176.1(6) ?
C91 C92 C93 C94 . . 0.2(12) ?
C92 C93 C94 C95 . . -2.0(12) ?
C92 C93 C94 O94 . . 177.5(7) ?
C93 C94 C95 C96 . . 3.1(12) ?
O94 C94 C95 C96 . . -176.5(6) ?
C94 C95 C96 C91 . . -2.2(11) ?
C92 C91 C96 C95 . . 0.4(9) ?
C7 C91 C96 C95 . . 177.2(6) ?
C95 C94 O94 C97 . . 176.1(8) ?
C93 C94 O94 C97 . . -3.5(13) y
